data_2210336
loop_
_publ_author_name
'Mei, Guang-Quan'
'Ke-Long, Huang'
'Huang, Hai-Ping'
'Li, Yi-Zhi'

_publ_section_title
;
 \p-Stacking of
 \m-3,3'-bisacetylacetonato-bis[(2,2'-bipyridine)palladium(II)]
 hexafluorophosphate acetonitrile solvate
;
_journal_coeditor_code NG2048
_journal_issue 9
_journal_name_full 'Acta Crystallographica Section E'
_journal_page_first m2368
_journal_page_last m2370
_journal_paper_doi 10.1107/S1600536806033861
_journal_volume 62
_journal_year 2006
_chemical_formula_iupac '[Pd2 (C10 H12 O4)2 (C10 H8 N2)2] (P F6)2, C2 H3 N'
_chemical_formula_moiety 'C40 H40 N4 O8 Pd2 2+, 2F6 P -, C2 H3 N'
_chemical_formula_sum 'C42 H43 F12 N5 O8 P2 Pd2'
_chemical_formula_weight 1052.36
_chemical_name_systematic
;
\m-3,3'-bisacetylacetonato-bis[(2,2'-bipyridine)palladium(II)]
hexafluorophosphate acetonitrile solvate
;
_space_group_IT_number 15
_symmetry_cell_setting monoclinic
_symmetry_space_group_name_Hall '-C 2yc'
_symmetry_space_group_name_H-M 'C 1 2/c 1'
_atom_sites_solution_hydrogens geom
_atom_sites_solution_primary direct
_atom_sites_solution_secondary difmap
_audit_creation_method SHELXL-97
_cell_angle_alpha 90.00
_cell_angle_beta 109.70(3)
_cell_angle_gamma 90.00
_cell_formula_units_Z 8
_cell_length_a 22.070(4)
_cell_length_b 16.104(3)
_cell_length_c 23.479(5)
_cell_measurement_reflns_used 3384
_cell_measurement_temperature 298(2)
_cell_measurement_theta_max 27.5
_cell_measurement_theta_min 0.92
_cell_volume 7856(3)
_computing_cell_refinement 'SAINT-Plus (Bruker, 2001)'
_computing_data_collection 'SMART (Bruker, 2001)'
_computing_data_reduction SAINT-Plus
_computing_molecular_graphics 'PLATON (Spek, 2003)'
_computing_publication_material PLATON
_computing_structure_refinement 'SHELXL97 (Sheldrick, 1997)'
_computing_structure_solution 'SHELXS97 (Sheldrick, 1997)'
_diffrn_ambient_temperature 298(2)
_diffrn_measured_fraction_theta_full 0.999
_diffrn_measured_fraction_theta_max 0.999
_diffrn_measurement_device_type 'Bruker SMART APEX CCD area-detector'
_diffrn_measurement_method '\f and \w'
_diffrn_radiation_monochromator graphite
_diffrn_radiation_source 'sealed tube'
_diffrn_radiation_type MoK\a
_diffrn_radiation_wavelength 0.71073
_diffrn_reflns_av_R_equivalents 0.0331
_diffrn_reflns_av_sigmaI/netI 0.0615
_diffrn_reflns_limit_h_max 28
_diffrn_reflns_limit_h_min -27
_diffrn_reflns_limit_k_max 20
_diffrn_reflns_limit_k_min 0
_diffrn_reflns_limit_l_max 28
_diffrn_reflns_limit_l_min -29
_diffrn_reflns_number 16272
_diffrn_reflns_theta_full 27.00
_diffrn_reflns_theta_max 27.00
_diffrn_reflns_theta_min 1.60
_diffrn_standards_decay_% <1
_diffrn_standards_interval_count 0
_diffrn_standards_number 0
_exptl_absorpt_coefficient_mu 1.097
_exptl_absorpt_correction_T_max 0.81
_exptl_absorpt_correction_T_min 0.73
_exptl_absorpt_correction_type multi-scan
_exptl_absorpt_process_details '(SADABS; Bruker, 2001)'
_exptl_crystal_colour yellow
_exptl_crystal_density_diffrn 1.779
_exptl_crystal_density_method 'not measured'
_exptl_crystal_description block
_exptl_crystal_F_000 4160
_exptl_crystal_size_max 0.30
_exptl_crystal_size_mid 0.30
_exptl_crystal_size_min 0.20
_refine_diff_density_max 0.619
_refine_diff_density_min -1.061
_refine_ls_extinction_method none
_refine_ls_goodness_of_fit_ref 1.091
_refine_ls_hydrogen_treatment constr
_refine_ls_matrix_type full
_refine_ls_number_parameters 521
_refine_ls_number_reflns 8574
_refine_ls_number_restraints 0
_refine_ls_restrained_S_all 1.091
_refine_ls_R_factor_all 0.0810
_refine_ls_R_factor_gt 0.0604
_refine_ls_shift/su_max 0.001
_refine_ls_shift/su_mean 0.000
_refine_ls_structure_factor_coef Fsqd
_refine_ls_weighting_details 'calc w=1/[\s^2^(Fo^2^)+(0.0717P)^2^] where P=(Fo^2^+2Fc^2^)/3'
_refine_ls_weighting_scheme calc
_refine_ls_wR_factor_gt 0.1368
_refine_ls_wR_factor_ref 0.1413
_reflns_number_gt 6165
_reflns_number_total 8574
_reflns_threshold_expression I>2\s(I)
_cod_data_source_file ng2048.cif
_cod_data_source_block I
_cod_original_sg_symbol_H-M 'C 2/c'
_cod_database_code 2210336
_cod_database_fobs_code 2210336

loop_
_symmetry_equiv_pos_as_xyz
'x, y, z'
'-x, y, -z+1/2'
'x+1/2, y+1/2, z'
'-x+1/2, y+1/2, -z+1/2'
'-x, -y, -z'
'x, -y, z-1/2'
'-x+1/2, -y+1/2, -z'
'x+1/2, -y+1/2, z-1/2'

loop_
_atom_site_type_symbol
_atom_site_label
_atom_site_fract_x
_atom_site_fract_y
_atom_site_fract_z
_atom_site_U_iso_or_equiv
_atom_site_adp_type
_atom_site_calc_flag
_atom_site_refinement_flags
_atom_site_occupancy
C C1 0.9399(3) -0.1265(3) 0.4121(3) 0.0546(13) Uani d . 1
H H1 0.9203 -0.1275 0.3702 0.065 Uiso calc R 1
C C2 0.9889(3) -0.1818(3) 0.4393(3) 0.0521(13) Uani d . 1
H H2 1.0028 -0.2190 0.4160 0.063 Uiso calc R 1
C C3 1.0169(3) -0.1814(4) 0.5009(3) 0.0522(13) Uani d . 1
H H3 1.0500 -0.2182 0.5199 0.063 Uiso calc R 1
C C4 0.9956(3) -0.1260(3) 0.5346(3) 0.0541(13) Uani d . 1
H H4 1.0141 -0.1255 0.5765 0.065 Uiso calc R 1
C C5 0.9470(2) -0.0713(3) 0.5060(3) 0.0479(12) Uani d . 1
C C6 0.9202(2) -0.0095(3) 0.5372(2) 0.0468(11) Uani d . 1
C C7 0.9407(3) 0.0036(4) 0.5989(2) 0.0533(13) Uani d . 1
H H7 0.9745 -0.0275 0.6245 0.064 Uiso calc R 1
C C8 0.9114(3) 0.0621(4) 0.6222(2) 0.0555(14) Uani d . 1
H H8 0.9247 0.0705 0.6638 0.067 Uiso calc R 1
C C9 0.8621(3) 0.1089(4) 0.5845(3) 0.0590(14) Uani d . 1
H H9 0.8417 0.1490 0.6000 0.071 Uiso calc R 1
C C10 0.8434(3) 0.0951(4) 0.5224(2) 0.0513(12) Uani d . 1
H H10 0.8104 0.1268 0.4964 0.062 Uiso calc R 1
C C11 0.8167(3) -0.0008(4) 0.2236(2) 0.0542(13) Uani d . 1
H H11A 0.8428 -0.0500 0.2320 0.081 Uiso calc R 1
H H11B 0.8373 0.0413 0.2076 0.081 Uiso calc R 1
H H11C 0.7753 -0.0134 0.1945 0.081 Uiso calc R 1
C C12 0.8085(3) 0.0301(4) 0.2809(2) 0.0548(13) Uani d . 1
C C13 0.7677(3) 0.0975(4) 0.2810(2) 0.0551(13) Uani d . 1
C C14 0.7568(3) 0.1256(4) 0.3334(3) 0.0560(13) Uani d . 1
C C15 0.7078(3) 0.1922(4) 0.3299(3) 0.0648(16) Uani d . 1
H H15A 0.7063 0.2028 0.3696 0.097 Uiso calc R 1
H H15B 0.6662 0.1742 0.3038 0.097 Uiso calc R 1
H H15C 0.7197 0.2422 0.3139 0.097 Uiso calc R 1
C C16 0.8237(3) 0.2517(4) 0.2564(3) 0.0640(16) Uani d . 1
H H16A 0.8265 0.3093 0.2471 0.096 Uiso calc R 1
H H16B 0.8612 0.2230 0.2548 0.096 Uiso calc R 1
H H16C 0.8209 0.2465 0.2961 0.096 Uiso calc R 1
C C17 0.7636(3) 0.2137(4) 0.2101(3) 0.0588(15) Uani d . 1
C C18 0.7359(3) 0.1422(4) 0.2223(2) 0.0547(13) Uani d . 1
C C19 0.6780(3) 0.1095(4) 0.1828(2) 0.0553(13) Uani d . 1
C C20 0.6446(3) 0.0388(4) 0.2011(3) 0.0671(18) Uani d . 1
H H20A 0.6001 0.0527 0.1926 0.101 Uiso calc R 1
H H20B 0.6646 0.0285 0.2436 0.101 Uiso calc R 1
H H20C 0.6477 -0.0100 0.1788 0.101 Uiso calc R 1
C C21 0.7475(3) 0.3642(4) 0.0560(3) 0.0580(14) Uani d . 1
H H21 0.7699 0.3681 0.0973 0.070 Uiso calc R 1
C C22 0.7620(3) 0.4170(4) 0.0178(3) 0.0652(16) Uani d . 1
H H22 0.7938 0.4569 0.0330 0.078 Uiso calc R 1
C C23 0.7301(3) 0.4119(5) -0.0427(3) 0.0705(17) Uani d . 1
H H23 0.7403 0.4476 -0.0693 0.085 Uiso calc R 1
C C24 0.6829(3) 0.3535(3) -0.0640(2) 0.0478(12) Uani d . 1
H H24 0.6605 0.3500 -0.1053 0.057 Uiso calc R 1
C C25 0.6679(3) 0.3000(4) -0.0252(2) 0.0519(13) Uani d . 1
C C26 0.6182(3) 0.2378(4) -0.0405(2) 0.0526(13) Uani d . 1
C C27 0.5768(3) 0.2228(4) -0.0993(3) 0.0599(15) Uani d . 1
H H27 0.5811 0.2525 -0.1317 0.072 Uiso calc R 1
C C28 0.5301(3) 0.1641(4) -0.1086(3) 0.0649(16) Uani d . 1
H H28 0.5018 0.1544 -0.1476 0.078 Uiso calc R 1
C C29 0.5242(3) 0.1181(4) -0.0599(3) 0.0678(17) Uani d . 1
H H29 0.4927 0.0777 -0.0654 0.081 Uiso calc R 1
C C30 0.5674(3) 0.1361(4) -0.0037(3) 0.0575(14) Uani d . 1
H H30 0.5651 0.1057 0.0293 0.069 Uiso calc R 1
C C31 0.8989(3) 0.4992(4) 0.1568(3) 0.0669(16) Uani d . 1
C C32 0.9355(3) 0.5599(4) 0.1409(3) 0.0700(18) Uani d . 1
H H32A 0.9540 0.5966 0.1745 0.105 Uiso calc R 1
H H32B 0.9084 0.5911 0.1070 0.105 Uiso calc R 1
H H32C 0.9693 0.5338 0.1302 0.105 Uiso calc R 1
F F1 0.7816(2) 0.3988(3) 0.4042(2) 0.0875(13) Uani d . 1
F F2 0.9077(2) 0.3494(3) 0.5042(2) 0.0956(15) Uani d . 1
F F3 0.8149(2) 0.4013(3) 0.50369(19) 0.0851(13) Uani d . 1
F F4 0.8718(2) 0.3396(3) 0.40779(19) 0.0805(11) Uani d . 1
F F5 0.8673(2) 0.4594(3) 0.4549(2) 0.0855(12) Uani d . 1
F F6 0.8163(2) 0.2862(3) 0.4571(2) 0.0873(13) Uani d . 1
F F7 0.5493(2) 0.2627(3) 0.3170(2) 0.1008(17) Uani d . 1
F F8 0.5405(2) 0.1924(3) 0.2340(2) 0.0921(14) Uani d . 1
F F9 0.5377(2) 0.3347(3) 0.23190(19) 0.0847(13) Uani d . 1
F F10 0.9283(2) 0.1378(3) 0.20278(18) 0.0818(13) Uani d . 1
F F11 1.0269(2) 0.1392(3) 0.19496(18) 0.0763(11) Uani d . 1
F F12 1.0000 0.2364(3) 0.2500 0.0754(15) Uani d S 1
F F13 1.0000 0.0398(4) 0.2500 0.0804(16) Uani d S 1
N N1 0.9201(2) -0.0713(3) 0.44496(19) 0.0448(9) Uani d . 1
N N2 0.87153(19) 0.0374(3) 0.49961(18) 0.0432(9) Uani d . 1
N N3 0.70185(19) 0.3064(3) 0.03589(19) 0.0426(9) Uani d . 1
N N4 0.6112(2) 0.1930(3) 0.0059(2) 0.0543(11) Uani d . 1
N N5 0.8656(2) 0.4525(3) 0.1661(2) 0.0563(12) Uani d . 1
O O1 0.8409(2) -0.0135(2) 0.32697(17) 0.0540(9) Uani d . 1
O O2 0.78393(19) 0.0986(3) 0.38742(16) 0.0525(9) Uani d . 1
O O3 0.7459(2) 0.2565(3) 0.16091(18) 0.0587(10) Uani d . 1
O O4 0.6461(2) 0.1362(3) 0.12907(17) 0.0579(10) Uani d . 1
P P1 0.84452(8) 0.37264(11) 0.45477(8) 0.0624(4) Uani d . 1
P P2 0.5000 0.26347(15) 0.2500 0.0622(6) Uani d S 1
P P3 1.0000 0.13821(16) 0.2500 0.0657(6) Uani d S 1
Pd Pd1 0.850980(18) 0.01366(2) 0.411300(16) 0.04146(12) Uani d . 1
Pd Pd2 0.67660(2) 0.22273(2) 0.086740(17) 0.04501(12) Uani d . 1

loop_
_atom_site_aniso_label
_atom_site_aniso_U_11
_atom_site_aniso_U_22
_atom_site_aniso_U_33
_atom_site_aniso_U_12
_atom_site_aniso_U_13
_atom_site_aniso_U_23
C1 0.061(3) 0.048(3) 0.062(3) 0.005(2) 0.031(3) 0.008(2)
C2 0.068(3) 0.042(2) 0.065(3) 0.002(2) 0.048(3) 0.005(2)
C3 0.052(3) 0.054(3) 0.062(3) 0.011(2) 0.033(3) 0.021(2)
C4 0.048(3) 0.049(3) 0.060(3) -0.002(2) 0.012(2) 0.019(2)
C5 0.036(2) 0.045(3) 0.061(3) -0.0044(19) 0.015(2) 0.017(2)
C6 0.045(3) 0.048(3) 0.045(3) -0.008(2) 0.013(2) 0.016(2)
C7 0.051(3) 0.057(3) 0.046(3) -0.009(2) 0.010(2) 0.018(2)
C8 0.065(3) 0.065(4) 0.037(3) -0.016(3) 0.017(2) -0.004(2)
C9 0.069(4) 0.065(4) 0.047(3) -0.003(3) 0.024(3) -0.009(3)
C10 0.042(3) 0.068(3) 0.046(3) 0.005(2) 0.017(2) 0.004(2)
C11 0.061(3) 0.063(4) 0.048(3) 0.013(3) 0.031(3) 0.001(3)
C12 0.067(3) 0.057(3) 0.042(3) 0.003(3) 0.020(2) 0.007(2)
C13 0.058(3) 0.068(4) 0.038(3) 0.007(3) 0.015(2) 0.008(2)
C14 0.053(3) 0.066(4) 0.042(3) 0.013(3) 0.008(2) 0.003(2)
C15 0.067(4) 0.066(4) 0.061(4) 0.032(3) 0.021(3) 0.018(3)
C16 0.063(4) 0.058(3) 0.060(4) -0.012(3) 0.008(3) 0.013(3)
C17 0.072(4) 0.055(3) 0.047(3) 0.013(3) 0.017(3) 0.001(2)
C18 0.055(3) 0.066(3) 0.040(3) 0.003(3) 0.013(2) 0.013(2)
C19 0.064(3) 0.060(3) 0.041(3) 0.006(3) 0.016(3) 0.010(2)
C20 0.066(4) 0.066(4) 0.061(4) -0.018(3) 0.011(3) 0.028(3)
C21 0.060(3) 0.059(3) 0.054(3) 0.015(3) 0.018(3) 0.009(3)
C22 0.071(4) 0.063(4) 0.068(4) 0.016(3) 0.032(3) 0.015(3)
C23 0.074(4) 0.076(4) 0.059(4) 0.003(3) 0.018(3) 0.016(3)
C24 0.063(3) 0.050(3) 0.042(3) 0.022(2) 0.032(2) -0.002(2)
C25 0.056(3) 0.056(3) 0.045(3) 0.026(3) 0.019(2) 0.016(2)
C26 0.056(3) 0.057(3) 0.046(3) 0.025(3) 0.019(2) 0.013(2)
C27 0.065(4) 0.068(4) 0.045(3) 0.021(3) 0.015(3) 0.008(3)
C28 0.058(4) 0.069(4) 0.056(3) 0.021(3) 0.003(3) -0.004(3)
C29 0.061(4) 0.061(4) 0.069(4) 0.008(3) 0.006(3) -0.012(3)
C30 0.064(3) 0.061(3) 0.055(3) 0.014(3) 0.028(3) 0.007(3)
C31 0.063(4) 0.068(4) 0.065(4) -0.002(3) 0.016(3) -0.013(3)
C32 0.064(4) 0.061(4) 0.079(4) -0.019(3) 0.016(3) -0.014(3)
F1 0.074(3) 0.091(3) 0.092(3) 0.029(2) 0.022(2) 0.029(2)
F2 0.086(3) 0.092(3) 0.077(3) 0.017(2) -0.013(2) -0.027(2)
F3 0.079(3) 0.110(3) 0.075(3) 0.036(2) 0.038(2) 0.013(2)
F4 0.086(3) 0.083(3) 0.079(3) 0.010(2) 0.036(2) -0.019(2)
F5 0.086(3) 0.081(3) 0.090(3) -0.025(2) 0.030(2) -0.020(2)
F6 0.086(3) 0.083(3) 0.083(3) -0.011(2) 0.015(2) 0.011(2)
F7 0.088(3) 0.087(3) 0.085(3) 0.000(2) -0.026(3) -0.006(2)
F8 0.092(3) 0.094(3) 0.080(3) 0.014(2) 0.016(2) -0.044(2)
F9 0.079(3) 0.107(3) 0.071(2) -0.040(2) 0.029(2) -0.006(2)
F10 0.078(3) 0.086(3) 0.054(2) -0.006(2) -0.0137(19) 0.0170(18)
F11 0.087(3) 0.072(2) 0.061(2) -0.021(2) 0.013(2) -0.0162(18)
F12 0.086(4) 0.062(3) 0.065(3) 0.000 0.009(3) 0.000
F13 0.082(4) 0.062(3) 0.077(4) 0.000 0.001(3) 0.000
N1 0.048(2) 0.039(2) 0.050(2) 0.0022(16) 0.0192(19) 0.0081(17)
N2 0.039(2) 0.050(2) 0.040(2) -0.0046(17) 0.0118(17) 0.0048(17)
N3 0.0367(18) 0.049(2) 0.047(2) 0.0225(17) 0.0195(17) 0.0130(17)
N4 0.059(3) 0.056(3) 0.049(3) 0.018(2) 0.019(2) 0.011(2)
N5 0.064(3) 0.050(3) 0.056(3) -0.025(2) 0.022(2) -0.017(2)
O1 0.065(2) 0.060(2) 0.0407(19) 0.0162(18) 0.0213(17) 0.0045(16)
O2 0.063(2) 0.058(2) 0.0373(18) 0.0182(18) 0.0173(16) 0.0063(16)
O3 0.061(2) 0.060(2) 0.050(2) 0.0003(19) 0.0115(18) 0.0078(18)
O4 0.065(2) 0.058(2) 0.0405(19) -0.0097(18) 0.0044(17) 0.0174(16)
P1 0.0580(9) 0.0605(9) 0.0717(10) 0.0202(7) 0.0256(8) -0.0011(8)
P2 0.0601(13) 0.0558(12) 0.0631(14) 0.000 0.0108(11) 0.000
P3 0.0595(13) 0.0639(14) 0.0578(13) 0.000 -0.0012(10) 0.000
Pd1 0.0436(2) 0.0467(2) 0.0348(2) 0.00376(15) 0.01409(15) 0.00597(14)
Pd2 0.0549(2) 0.0403(2) 0.0389(2) 0.01581(16) 0.01452(16) 0.01143(15)

loop_
_atom_type_symbol
_atom_type_description
_atom_type_scat_dispersion_real
_atom_type_scat_dispersion_imag
_atom_type_scat_source
C C 0.0033 0.0016 'International Tables Vol C Tables 4.2.6.8 and 6.1.1.4'
H H 0.0000 0.0000 'International Tables Vol C Tables 4.2.6.8 and 6.1.1.4'
F F 0.0171 0.0103 'International Tables Vol C Tables 4.2.6.8 and 6.1.1.4'
N N 0.0061 0.0033 'International Tables Vol C Tables 4.2.6.8 and 6.1.1.4'
O O 0.0106 0.0060 'International Tables Vol C Tables 4.2.6.8 and 6.1.1.4'
P P 0.1023 0.0942 'International Tables Vol C Tables 4.2.6.8 and 6.1.1.4'
Pd Pd -0.9988 1.0072 'International Tables Vol C Tables 4.2.6.8 and 6.1.1.4'

loop_
_geom_angle_atom_site_label_1
_geom_angle_atom_site_label_2
_geom_angle_atom_site_label_3
_geom_angle_site_symmetry_1
_geom_angle_site_symmetry_3
_geom_angle
_geom_angle_publ_flag
N1 C1 C2 . . 121.0(6) ?
N1 C1 H1 . . 119.5 ?
C2 C1 H1 . . 119.5 ?
C3 C2 C1 . . 119.4(5) ?
C3 C2 H2 . . 120.3 ?
C1 C2 H2 . . 120.3 ?
C2 C3 C4 . . 119.4(5) ?
C2 C3 H3 . . 120.3 ?
C4 C3 H3 . . 120.3 ?
C3 C4 C5 . . 119.7(6) ?
C3 C4 H4 . . 120.1 ?
C5 C4 H4 . . 120.1 ?
N1 C5 C4 . . 120.5(6) ?
N1 C5 C6 . . 114.9(4) ?
C4 C5 C6 . . 124.6(5) ?
N2 C6 C7 . . 120.2(5) ?
N2 C6 C5 . . 114.3(5) ?
C7 C6 C5 . . 125.5(5) ?
C8 C7 C6 . . 119.7(5) ?
C8 C7 H7 . . 120.1 ?
C6 C7 H7 . . 120.1 ?
C7 C8 C9 . . 120.1(5) ?
C7 C8 H8 . . 120.0 ?
C9 C8 H8 . . 120.0 ?
C8 C9 C10 . . 118.7(6) ?
C8 C9 H9 . . 120.7 ?
C10 C9 H9 . . 120.7 ?
N2 C10 C9 . . 121.3(5) ?
N2 C10 H10 . . 119.3 ?
C9 C10 H10 . . 119.3 ?
C12 C11 H11A . . 109.5 ?
C12 C11 H11B . . 109.5 ?
H11A C11 H11B . . 109.5 ?
C12 C11 H11C . . 109.5 ?
H11A C11 H11C . . 109.5 ?
H11B C11 H11C . . 109.5 ?
O1 C12 C13 . . 126.5(5) ?
O1 C12 C11 . . 111.8(5) ?
C13 C12 C11 . . 121.7(5) ?
C14 C13 C12 . . 123.2(5) ?
C14 C13 C18 . . 118.9(5) ?
C12 C13 C18 . . 117.9(5) ?
O2 C14 C13 . . 126.5(5) ?
O2 C14 C15 . . 112.5(5) ?
C13 C14 C15 . . 120.9(5) ?
C14 C15 H15A . . 109.5 ?
C14 C15 H15B . . 109.5 ?
H15A C15 H15B . . 109.5 ?
C14 C15 H15C . . 109.5 ?
H15A C15 H15C . . 109.5 ?
H15B C15 H15C . . 109.5 ?
C17 C16 H16A . . 109.5 ?
C17 C16 H16B . . 109.5 ?
H16A C16 H16B . . 109.5 ?
C17 C16 H16C . . 109.5 ?
H16A C16 H16C . . 109.5 ?
H16B C16 H16C . . 109.5 ?
O3 C17 C18 . . 127.8(6) ?
O3 C17 C16 . . 110.5(6) ?
C18 C17 C16 . . 121.7(5) ?
C17 C18 C19 . . 123.1(5) ?
C17 C18 C13 . . 119.2(5) ?
C19 C18 C13 . . 117.7(5) ?
O4 C19 C18 . . 126.4(5) ?
O4 C19 C20 . . 112.0(5) ?
C18 C19 C20 . . 121.6(5) ?
C19 C20 H20A . . 109.5 ?
C19 C20 H20B . . 109.5 ?
H20A C20 H20B . . 109.5 ?
C19 C20 H20C . . 109.5 ?
H20A C20 H20C . . 109.5 ?
H20B C20 H20C . . 109.5 ?
N3 C21 C22 . . 121.6(6) ?
N3 C21 H21 . . 119.2 ?
C22 C21 H21 . . 119.2 ?
C21 C22 C23 . . 120.1(7) ?
C21 C22 H22 . . 119.9 ?
C23 C22 H22 . . 119.9 ?
C22 C23 C24 . . 119.0(6) ?
C22 C23 H23 . . 120.5 ?
C24 C23 H23 . . 120.5 ?
C23 C24 C25 . . 121.0(6) ?
C23 C24 H24 . . 119.5 ?
C25 C24 H24 . . 119.5 ?
C24 C25 N3 . . 118.3(6) ?
C24 C25 C26 . . 127.2(5) ?
N3 C25 C26 . . 114.4(5) ?
N4 C26 C27 . . 119.2(6) ?
N4 C26 C25 . . 116.9(5) ?
C27 C26 C25 . . 123.9(5) ?
C28 C27 C26 . . 119.2(6) ?
C28 C27 H27 . . 120.4 ?
C26 C27 H27 . . 120.4 ?
C27 C28 C29 . . 120.5(6) ?
C27 C28 H28 . . 119.8 ?
C29 C28 H28 . . 119.8 ?
C30 C29 C28 . . 116.5(7) ?
C30 C29 H29 . . 121.7 ?
C28 C29 H29 . . 121.7 ?
N4 C30 C29 . . 123.5(6) ?
N4 C30 H30 . . 118.3 ?
C29 C30 H30 . . 118.3 ?
N5 C31 C32 . . 174.8(8) ?
C31 C32 H32A . . 109.5 ?
C31 C32 H32B . . 109.5 ?
H32A C32 H32B . . 109.5 ?
C31 C32 H32C . . 109.5 ?
H32A C32 H32C . . 109.5 ?
H32B C32 H32C . . 109.5 ?
C1 N1 C5 . . 119.8(5) ?
C1 N1 Pd1 . . 125.2(4) ?
C5 N1 Pd1 . . 114.9(4) ?
C10 N2 C6 . . 120.0(5) ?
C10 N2 Pd1 . . 125.3(4) ?
C6 N2 Pd1 . . 114.7(4) ?
C21 N3 C25 . . 120.0(5) ?
C21 N3 Pd2 . . 126.0(4) ?
C25 N3 Pd2 . . 114.0(4) ?
C30 N4 C26 . . 121.1(5) ?
C30 N4 Pd2 . . 126.0(4) ?
C26 N4 Pd2 . . 112.9(4) ?
C12 O1 Pd1 . . 124.6(4) ?
C14 O2 Pd1 . . 125.3(4) ?
C17 O3 Pd2 . . 123.7(4) ?
C19 O4 Pd2 . . 124.3(4) ?
F5 P1 F4 . . 96.5(3) ?
F5 P1 F2 . . 90.4(3) ?
F4 P1 F2 . . 88.9(3) ?
F5 P1 F6 . . 174.6(3) ?
F4 P1 F6 . . 88.5(3) ?
F2 P1 F6 . . 91.6(3) ?
F5 P1 F1 . . 87.8(3) ?
F4 P1 F1 . . 90.6(3) ?
F2 P1 F1 . . 178.1(3) ?
F6 P1 F1 . . 90.3(3) ?
F5 P1 F3 . . 87.0(3) ?
F4 P1 F3 . . 176.5(3) ?
F2 P1 F3 . . 90.8(3) ?
F6 P1 F3 . . 88.0(3) ?
F1 P1 F3 . . 89.7(2) ?
F9 P2 F9 . 2_655 85.2(4) ?
F9 P2 F8 . 2_655 177.7(2) ?
F9 P2 F8 2_655 2_655 94.1(3) ?
F9 P2 F8 . . 94.1(3) ?
F9 P2 F8 2_655 . 177.7(2) ?
F8 P2 F8 2_655 . 86.6(4) ?
F9 P2 F7 . 2_655 89.2(3) ?
F9 P2 F7 2_655 2_655 91.4(3) ?
F8 P2 F7 2_655 2_655 88.6(3) ?
F8 P2 F7 . 2_655 90.7(3) ?
F9 P2 F7 . . 91.4(3) ?
F9 P2 F7 2_655 . 89.2(3) ?
F8 P2 F7 2_655 . 90.7(3) ?
F8 P2 F7 . . 88.6(3) ?
F7 P2 F7 2_655 . 179.1(4) ?
F12 P3 F13 . . 180.0000(10) ?
F12 P3 F11 . 2_755 89.40(17) ?
F13 P3 F11 . 2_755 90.60(17) ?
F12 P3 F11 . . 89.40(17) ?
F13 P3 F11 . . 90.60(17) ?
F11 P3 F11 2_755 . 178.8(3) ?
F12 P3 F10 . . 90.21(18) ?
F13 P3 F10 . . 89.79(18) ?
F11 P3 F10 2_755 . 90.6(2) ?
F11 P3 F10 . . 89.4(2) ?
F12 P3 F10 . 2_755 90.21(18) ?
F13 P3 F10 . 2_755 89.79(18) ?
F11 P3 F10 2_755 2_755 89.4(2) ?
F11 P3 F10 . 2_755 90.6(2) ?
F10 P3 F10 . 2_755 179.6(4) ?
N1 Pd1 N2 . . 81.12(18) yes
N1 Pd1 O1 . . 93.32(17) yes
N1 Pd1 O2 . . 173.83(16) yes
N2 Pd1 O1 . . 173.59(17) yes
N2 Pd1 O2 . . 92.78(16) yes
N3 Pd2 O3 . . 92.97(18) yes
N3 Pd2 O4 . . 174.35(18) yes
N3 Pd2 N4 . . 81.59(19) yes
N4 Pd2 O3 . . 174.05(19) yes
N4 Pd2 O4 . . 92.80(18) yes
O1 Pd1 O2 . . 92.82(15) yes
O3 Pd2 O4 . . 92.62(17) yes

loop_
_geom_bond_atom_site_label_1
_geom_bond_atom_site_label_2
_geom_bond_site_symmetry_2
_geom_bond_distance
_geom_bond_publ_flag
C1 N1 . 1.343(7) ?
C1 C2 . 1.380(8) ?
C1 H1 . 0.9300 ?
C2 C3 . 1.368(8) ?
C2 H2 . 0.9300 ?
C3 C4 . 1.374(8) ?
C3 H3 . 0.9300 ?
C4 C5 . 1.377(7) ?
C4 H4 . 0.9300 ?
C5 N1 . 1.354(7) ?
C5 C6 . 1.473(8) ?
C6 N2 . 1.366(7) ?
C6 C7 . 1.381(8) ?
C7 C8 . 1.359(9) ?
C7 H7 . 0.9300 ?
C8 C9 . 1.374(9) ?
C8 H8 . 0.9300 ?
C9 C10 . 1.392(8) ?
C9 H9 . 0.9300 ?
C10 N2 . 1.325(7) ?
C10 H10 . 0.9300 ?
C11 C12 . 1.503(7) ?
C11 H11A . 0.9600 ?
C11 H11B . 0.9600 ?
C11 H11C . 0.9600 ?
C12 O1 . 1.285(7) ?
C12 C13 . 1.411(9) ?
C13 C14 . 1.404(8) ?
C13 C18 . 1.504(7) ?
C14 O2 . 1.284(7) ?
C14 C15 . 1.505(8) ?
C15 H15A . 0.9600 ?
C15 H15B . 0.9600 ?
C15 H15C . 0.9600 ?
C16 C17 . 1.530(8) ?
C16 H16A . 0.9600 ?
C16 H16B . 0.9600 ?
C16 H16C . 0.9600 ?
C17 O3 . 1.287(7) ?
C17 C18 . 1.377(9) ?
C18 C19 . 1.405(8) ?
C19 O4 . 1.294(6) ?
C19 C20 . 1.495(8) ?
C20 H20A . 0.9600 ?
C20 H20B . 0.9600 ?
C20 H20C . 0.9600 ?
C21 N3 . 1.335(8) ?
C21 C22 . 1.350(9) ?
C21 H21 . 0.9300 ?
C22 C23 . 1.359(9) ?
C22 H22 . 0.9300 ?
C23 C24 . 1.368(9) ?
C23 H23 . 0.9300 ?
C24 C25 . 1.372(8) ?
C24 H24 . 0.9300 ?
C25 N3 . 1.380(7) ?
C25 C26 . 1.438(9) ?
C26 N4 . 1.360(7) ?
C26 C27 . 1.395(8) ?
C27 C28 . 1.361(10) ?
C27 H27 . 0.9300 ?
C28 C29 . 1.406(10) ?
C28 H28 . 0.9300 ?
C29 C30 . 1.374(9) ?
C29 H29 . 0.9300 ?
C30 N4 . 1.295(8) ?
C30 H30 . 0.9300 ?
C31 N5 . 1.122(8) ?
C31 C32 . 1.398(10) ?
C32 H32A . 0.9600 ?
C32 H32B . 0.9600 ?
C32 H32C . 0.9600 ?
F1 P1 . 1.550(4) ?
F2 P1 . 1.529(4) ?
F3 P1 . 1.570(4) ?
F4 P1 . 1.520(4) ?
F5 P1 . 1.485(5) ?
F6 P1 . 1.534(5) ?
F7 P2 . 1.582(4) ?
F8 P2 . 1.573(4) ?
F9 P2 . 1.557(4) ?
F10 P3 . 1.598(4) ?
F11 P3 . 1.593(4) ?
F12 P3 . 1.582(6) ?
F13 P3 . 1.585(6) ?
N1 Pd1 . 2.003(4) yes
N2 Pd1 . 2.004(4) yes
N3 Pd2 . 2.000(4) yes
N4 Pd2 . 2.017(5) yes
O1 Pd1 . 1.966(4) yes
O2 Pd1 . 1.953(4) yes
O3 Pd2 . 1.968(4) yes
O4 Pd2 . 1.958(4) yes
P2 F9 2_655 1.557(4) ?
P2 F8 2_655 1.573(4) ?
P2 F7 2_655 1.582(4) ?
P3 F11 2_755 1.593(4) ?
P3 F10 2_755 1.598(4) ?

loop_
_geom_hbond_atom_site_label_D
_geom_hbond_atom_site_label_H
_geom_hbond_atom_site_label_A
_geom_hbond_site_symmetry_A
_geom_hbond_distance_DH
_geom_hbond_distance_HA
_geom_hbond_distance_DA
_geom_hbond_angle_DHA
_geom_hbond_publ_flag
C3 H3 F2 5_756 0.93 2.45 3.200(8) 137.7 yes
C7 H7 F11 6_556 0.93 2.45 3.332(7) 157.3 yes
C21 H21 N5 . 0.93 2.57 3.310(8) 136.5 yes
C22 H22 F3 6_565 0.93 2.47 3.209(8) 136.2 yes
C24 H24 F10 7_655 0.93 2.47 3.357(6) 159.8 yes
C27 H27 F10 7_655 0.93 2.39 3.282(8) 160.4 yes
